data_7158102
loop_
_publ_author_name
'Kudale, Vishal Suresh'
'Mutra, Mohana Reddy'
'Chu, Ching-Piao'
'Wang, Jeh-Jeng'

_publ_section_title
;
 Unusual C<sub>3</sub>-acetylation of quinoxalin-2(1<i>H</i>)-one
 <i>via</i> oxidative C-C and C-O bond cleavages of PEG-400.
;
_journal_issue 25
_journal_name_full 'Organic &amp; biomolecular chemistry'
_journal_page_first 5567
_journal_page_last 5571
_journal_paper_doi 10.1039/d1ob00769f
_journal_volume 19
_journal_year 2021
_chemical_formula_moiety 'C17 H12 Cl2 N2 O2'
_chemical_formula_sum 'C17 H12 Cl2 N2 O2'
_chemical_formula_weight 347.18
_space_group_crystal_system monoclinic
_space_group_IT_number 14
_space_group_name_Hall '-P 2ybc'
_space_group_name_H-M_alt 'P 1 21/c 1'
_atom_sites_solution_hydrogens geom
_atom_sites_solution_primary dual
_audit_creation_date 2020-05-17
_audit_creation_method
;
Olex2 1.3-ac4
(compiled 2019.04.23 svn.r3594 for Rigaku Oxford Diffraction, GUI svn.r5739)
;
_audit_update_record
;
2021-04-01 deposited with the CCDC.	2021-05-28 downloaded from the CCDC.
;
_cell_angle_alpha 90
_cell_angle_beta 93.0880(10)
_cell_angle_gamma 90
_cell_formula_units_Z 8
_cell_length_a 7.70700(10)
_cell_length_b 17.6134(2)
_cell_length_c 22.5179(2)
_cell_measurement_reflns_used 34871
_cell_measurement_temperature 113(2)
_cell_measurement_theta_max 27.0120
_cell_measurement_theta_min 2.1410
_cell_volume 3052.29(6)
_computing_cell_refinement 'CrysAlisPro 1.171.41.56a (Rigaku OD, 2020)'
_computing_data_collection 'CrysAlisPro 1.171.41.56a (Rigaku OD, 2020)'
_computing_data_reduction 'CrysAlisPro 1.171.41.56a (Rigaku OD, 2020)'
_computing_molecular_graphics 'Olex2 (Dolomanov et al., 2009)'
_computing_publication_material 'Olex2 (Dolomanov et al., 2009)'
_computing_structure_refinement 'ShelXL (Sheldrick, 2015)'
_computing_structure_solution 'ShelXT (Sheldrick, 2015)'
_diffrn_ambient_temperature 113(2)
_diffrn_detector 'Hybrid Pixel Array Detector'
_diffrn_detector_area_resol_mean 10.0000
_diffrn_measured_fraction_theta_full 0.999
_diffrn_measured_fraction_theta_max 0.965
_diffrn_measurement_details
;
List of Runs (angles in degrees, time in seconds):

  # Type    Start    End  Width  t~exp~   \w     \q     \k     \f   Frames
#--------------------------------------------------------------------------
  1  \w    -79.00  36.00   0.50    5.65    --   10.60 -77.00   0.00  230
  2  \w    -20.00 100.00   0.50    5.65    --   10.60  57.00-150.00  240
  3  \w    -17.00 100.00   0.50    5.65    --   10.60  82.00-150.00  234
  4  \w    -17.00 100.00   0.50    5.65    --   10.60  82.00-150.00  234
  5  \w    -79.00  41.00   0.50    5.65    --   10.60 -57.00   0.00  240
  6  \w   -100.00  17.00   0.50    5.65    --  -10.90 -82.00  30.00  234
  7  \w    -79.00  38.00   0.50    5.65    --   10.60 -82.00 150.00  234
  8  \w    -15.00 100.00   0.50    5.65    --   10.60  77.00 -30.00  230
  9  \w    -79.00 -54.00   0.50    5.65    --   10.60 -57.00 -90.00   50
 10  \w    -36.00  79.00   0.50    5.65    --  -10.90  77.00-120.00  230
;
_diffrn_measurement_device 'four-circle diffractometer'
_diffrn_measurement_device_type 'XtaLAB Pro II AFC12 (RINC): Kappa single'
_diffrn_measurement_method '\w scans'
_diffrn_orient_matrix_type 'CrysAlisPro convention (1999,Acta A55,543-557)'
_diffrn_orient_matrix_UB_11 0.0089302000
_diffrn_orient_matrix_UB_12 -0.0325750000
_diffrn_orient_matrix_UB_13 -0.0180949000
_diffrn_orient_matrix_UB_21 0.0195485000
_diffrn_orient_matrix_UB_22 0.0235939000
_diffrn_orient_matrix_UB_23 -0.0242821000
_diffrn_orient_matrix_UB_31 0.0896420000
_diffrn_orient_matrix_UB_32 -0.0018840000
_diffrn_orient_matrix_UB_33 0.0088250000
_diffrn_radiation_monochromator mirror
_diffrn_radiation_probe x-ray
_diffrn_radiation_type 'Mo K\a'
_diffrn_radiation_wavelength 0.71073
_diffrn_reflns_av_R_equivalents 0.0301
_diffrn_reflns_av_unetI/netI 0.0194
_diffrn_reflns_Laue_measured_fraction_full 0.999
_diffrn_reflns_Laue_measured_fraction_max 0.965
_diffrn_reflns_limit_h_max 9
_diffrn_reflns_limit_h_min -9
_diffrn_reflns_limit_k_max 22
_diffrn_reflns_limit_k_min -22
_diffrn_reflns_limit_l_max 28
_diffrn_reflns_limit_l_min -28
_diffrn_reflns_number 56150
_diffrn_reflns_point_group_measured_fraction_full 0.999
_diffrn_reflns_point_group_measured_fraction_max 0.965
_diffrn_reflns_theta_full 25.242
_diffrn_reflns_theta_max 27.039
_diffrn_reflns_theta_min 2.149
_diffrn_source 'micro-focus sealed X-ray tube'
_diffrn_source_type 'Rigaku (Mo) X-ray Source'
_exptl_absorpt_coefficient_mu 0.436
_exptl_absorpt_correction_T_max 1.00000
_exptl_absorpt_correction_T_min 0.63832
_exptl_absorpt_correction_type multi-scan
_exptl_absorpt_process_details
;
CrysAlisPro 1.171.41.56a (Rigaku Oxford Diffraction, 2020)
Empirical absorption correction using spherical harmonics,
 implemented in SCALE3 ABSPACK scaling algorithm.
;
_exptl_crystal_colour 'clear light yellow'
_exptl_crystal_colour_lustre clear
_exptl_crystal_colour_modifier light
_exptl_crystal_colour_primary yellow
_exptl_crystal_density_diffrn 1.511
_exptl_crystal_description block
_exptl_crystal_F_000 1424
_exptl_crystal_size_max 0.3
_exptl_crystal_size_mid 0.25
_exptl_crystal_size_min 0.25
_refine_diff_density_max 0.319
_refine_diff_density_min -0.292
_refine_diff_density_rms 0.045
_refine_ls_extinction_method none
_refine_ls_goodness_of_fit_ref 1.059
_refine_ls_hydrogen_treatment constr
_refine_ls_matrix_type full
_refine_ls_number_parameters 417
_refine_ls_number_reflns 6459
_refine_ls_number_restraints 0
_refine_ls_restrained_S_all 1.059
_refine_ls_R_factor_all 0.0355
_refine_ls_R_factor_gt 0.0305
_refine_ls_shift/su_max 0.001
_refine_ls_shift/su_mean 0.000
_refine_ls_structure_factor_coef Fsqd
_refine_ls_weighting_details 'w=1/[\s^2^(Fo^2^)+(0.0342P)^2^+1.4144P] where P=(Fo^2^+2Fc^2^)/3'
_refine_ls_weighting_scheme calc
_refine_ls_wR_factor_gt 0.0754
_refine_ls_wR_factor_ref 0.0777
_reflns_Friedel_coverage 0.000
_reflns_number_gt 5716
_reflns_number_total 6459
_reflns_threshold_expression 'I > 2\s(I)'
_cod_data_source_file d1ob00769f2.cif
_cod_data_source_block k10905-jjw-c
_cod_depositor_comments
;
Adding full bibliography for 7158102--7158103.cif.

2024-06-28
Z value and formula fixed to values more according to usual
chemical conventions.                 miguel
;
_cod_original_formula_sum 'C34 H24 Cl4 N4 O4'
_cod_original_formula_weight 694.37
_cod_original_formula_moiety '2(C17 H12 Cl2 N2 O2)'
_cod_original_formula_units_Z 4
_cod_database_code 7158102
_shelx_shelxl_version_number 2018/3
_chemical_oxdiff_formula 'C17 H22 N2 O2 Cl2'
_shelx_space_group_comment
;
The symmetry employed for this shelxl refinement is uniquely defined
by the following loop, which should always be used as a source of
symmetry information in preference to the above space-group names.
They are only intended as comments.
;
_diffrn_oxdiff_digest_frames
;
01529f3da72ce609e168521cc37e37332e000254cd8
;
_reflns_odcompleteness_completeness 99.54
_reflns_odcompleteness_iscentric 1
_reflns_odcompleteness_theta 26.32
_olex2_refinement_description
;
1. Fixed Uiso
 At 1.2 times of:
  All C(H) groups, All C(H,H) groups
 At 1.5 times of:
  All C(H,H,H) groups
2.a Secondary CH2 refined with riding coordinates:
 C7(H7A,H7B), C24(H24B,H24A)
2.b Aromatic/amide H refined with riding coordinates:
 C3(H3), C4(H4), C5(H5), C6(H6), C9(H9), C10(H10), C12(H12), C19(H19),
 C20(H20), C21(H21), C22(H22), C26(H26), C27(H27), C29(H29)
2.c Idealised Me refined as rotating group:
 C17(H17C,H17A,H17B), C34(H34C,H34A,H34B)
;
_olex2_submission_special_instructions 'No special instructions were received'
_oxdiff_exptl_absorpt_empirical_details
;
Empirical correction (ABSPACK) includes:
- Absorption correction using spherical harmonics
- Frame scaling
;
_oxdiff_exptl_absorpt_empirical_full_max 1.436
_oxdiff_exptl_absorpt_empirical_full_min 0.813

loop_
_space_group_symop_operation_xyz
'x, y, z'
'-x, y+1/2, -z+1/2'
'-x, -y, -z'
'x, -y-1/2, z-1/2'

loop_
_atom_site_label
_atom_site_type_symbol
_atom_site_fract_x
_atom_site_fract_y
_atom_site_fract_z
_atom_site_U_iso_or_equiv
_atom_site_adp_type
_atom_site_occupancy
_atom_site_site_symmetry_order
_atom_site_calc_flag
_atom_site_refinement_flags_posn
_atom_site_refinement_flags_adp
_atom_site_refinement_flags_occupancy
_atom_site_disorder_assembly
_atom_site_disorder_group
Cl1 Cl 0.80664(5) 0.34067(2) 0.51929(2) 0.02756(9) Uani 1 1 d . . . . .
Cl2 Cl 0.16068(5) 0.44178(2) 0.46664(2) 0.02833(10) Uani 1 1 d . . . . .
O1 O 0.33556(14) 0.38903(6) 0.23775(5) 0.0273(2) Uani 1 1 d . . . . .
O2 O 0.57688(18) 0.38957(6) 0.14270(5) 0.0384(3) Uani 1 1 d . . . . .
N1 N 0.34736(15) 0.50046(6) 0.28894(5) 0.0183(2) Uani 1 1 d . . . . .
N2 N 0.50419(16) 0.56816(7) 0.19392(5) 0.0223(3) Uani 1 1 d . . . . .
C1 C 0.39367(18) 0.57676(7) 0.29284(6) 0.0177(3) Uani 1 1 d . . . . .
C2 C 0.46973(18) 0.60963(8) 0.24386(6) 0.0197(3) Uani 1 1 d . . . . .
C3 C 0.5147(2) 0.68680(8) 0.24565(7) 0.0242(3) Uani 1 1 d . . . . .
H3 H 0.564873 0.708728 0.213141 0.029 Uiso 1 1 calc R . . . .
C4 C 0.4860(2) 0.73030(8) 0.29448(7) 0.0262(3) Uani 1 1 d . . . . .
H4 H 0.516026 0.781443 0.295289 0.031 Uiso 1 1 calc R . . . .
C5 C 0.4110(2) 0.69679(8) 0.34308(7) 0.0246(3) Uani 1 1 d . . . . .
H5 H 0.391207 0.726217 0.376324 0.029 Uiso 1 1 calc R . . . .
C6 C 0.36570(19) 0.62105(8) 0.34293(6) 0.0212(3) Uani 1 1 d . . . . .
H6 H 0.316902 0.599622 0.375893 0.025 Uiso 1 1 calc R . . . .
C7 C 0.26997(18) 0.46356(8) 0.33943(6) 0.0195(3) Uani 1 1 d . . . . .
H7A H 0.201404 0.420363 0.325322 0.023 Uiso 1 1 calc R . . . .
H7B H 0.192845 0.498967 0.357853 0.023 Uiso 1 1 calc R . . . .
C8 C 0.40805(18) 0.43706(7) 0.38519(6) 0.0177(3) Uani 1 1 d . . . . .
C9 C 0.57660(19) 0.42062(8) 0.36968(6) 0.0207(3) Uani 1 1 d . . . . .
H9 H 0.606717 0.429073 0.330793 0.025 Uiso 1 1 calc R . . . .
C10 C 0.70042(19) 0.39207(8) 0.41054(6) 0.0214(3) Uani 1 1 d . . . . .
H10 H 0.812339 0.381613 0.399348 0.026 Uiso 1 1 calc R . . . .
C11 C 0.65497(19) 0.37934(8) 0.46834(6) 0.0204(3) Uani 1 1 d . . . . .
C12 C 0.49026(19) 0.39598(8) 0.48610(6) 0.0206(3) Uani 1 1 d . . . . .
H12 H 0.461451 0.388307 0.525229 0.025 Uiso 1 1 calc R . . . .
C13 C 0.36914(18) 0.42443(8) 0.44405(6) 0.0189(3) Uani 1 1 d . . . . .
C14 C 0.37912(19) 0.45592(8) 0.24017(6) 0.0208(3) Uani 1 1 d . . . . .
C15 C 0.4665(2) 0.49667(8) 0.19263(6) 0.0222(3) Uani 1 1 d . . . . .
C16 C 0.5259(2) 0.45396(9) 0.13907(7) 0.0284(3) Uani 1 1 d . . . . .
C17 C 0.5270(3) 0.49830(12) 0.08224(8) 0.0523(6) Uani 1 1 d . . . . .
H17C H 0.565743 0.466254 0.051108 0.078 Uiso 1 1 calc GR . . . .
H17A H 0.604274 0.540813 0.087487 0.078 Uiso 1 1 calc GR . . . .
H17B H 0.411782 0.516207 0.071752 0.078 Uiso 1 1 calc GR . . . .
Cl3 Cl 0.40203(5) 0.19777(2) 0.51466(2) 0.03039(10) Uani 1 1 d . . . . .
Cl4 Cl -0.24501(5) 0.17011(2) 0.41822(2) 0.03567(11) Uani 1 1 d . . . . .
O3 O -0.11815(15) 0.39050(6) 0.27022(5) 0.0303(3) Uani 1 1 d . . . . .
O4 O 0.0020(2) 0.49336(7) 0.18577(6) 0.0503(4) Uani 1 1 d . . . . .
N3 N -0.04846(16) 0.26754(7) 0.25241(5) 0.0202(2) Uani 1 1 d . . . . .
N4 N 0.04392(16) 0.30841(7) 0.13890(5) 0.0214(3) Uani 1 1 d . . . . .
C18 C 0.01898(18) 0.21231(8) 0.21560(6) 0.0196(3) Uani 1 1 d . . . . .
C19 C 0.04317(19) 0.13702(8) 0.23384(6) 0.0223(3) Uani 1 1 d . . . . .
H19 H 0.016449 0.122298 0.271947 0.027 Uiso 1 1 calc R . . . .
C20 C 0.10695(19) 0.08466(8) 0.19496(7) 0.0244(3) Uani 1 1 d . . . . .
H20 H 0.122821 0.034557 0.207109 0.029 Uiso 1 1 calc R . . . .
C21 C 0.1480(2) 0.10588(8) 0.13762(7) 0.0251(3) Uani 1 1 d . . . . .
H21 H 0.189601 0.069932 0.111680 0.030 Uiso 1 1 calc R . . . .
C22 C 0.12674(19) 0.18002(8) 0.11962(6) 0.0228(3) Uani 1 1 d . . . . .
H22 H 0.155434 0.194303 0.081619 0.027 Uiso 1 1 calc R . . . .
C23 C 0.06199(18) 0.23421(8) 0.15830(6) 0.0195(3) Uani 1 1 d . . . . .
C24 C -0.12007(19) 0.24512(8) 0.30865(6) 0.0229(3) Uani 1 1 d . . . . .
H24B H -0.181646 0.197454 0.302779 0.028 Uiso 1 1 calc R . . . .
H24A H -0.203963 0.283039 0.319514 0.028 Uiso 1 1 calc R . . . .
C25 C 0.01373(19) 0.23593(8) 0.35953(6) 0.0196(3) Uani 1 1 d . . . . .
C26 C 0.18443(19) 0.25997(8) 0.35695(6) 0.0197(3) Uani 1 1 d . . . . .
H26 H 0.218494 0.284405 0.322867 0.024 Uiso 1 1 calc R . . . .
C27 C 0.30587(19) 0.24854(8) 0.40388(6) 0.0205(3) Uani 1 1 d . . . . .
H27 H 0.420512 0.263986 0.401006 0.025 Uiso 1 1 calc R . . . .
C28 C 0.25332(19) 0.21375(8) 0.45503(6) 0.0221(3) Uani 1 1 d . . . . .
C29 C 0.0837(2) 0.19071(8) 0.46016(7) 0.0252(3) Uani 1 1 d . . . . .
H29 H 0.048745 0.168562 0.495045 0.030 Uiso 1 1 calc R . . . .
C30 C -0.03273(19) 0.20140(8) 0.41214(7) 0.0231(3) Uani 1 1 d . . . . .
C31 C -0.06191(19) 0.34338(8) 0.23631(6) 0.0225(3) Uani 1 1 d . . . . .
C32 C -0.00791(19) 0.35950(8) 0.17526(6) 0.0225(3) Uani 1 1 d . . . . .
C33 C -0.0061(2) 0.43991(9) 0.15272(7) 0.0288(3) Uani 1 1 d . . . . .
C34 C -0.0033(3) 0.45006(10) 0.08674(8) 0.0502(5) Uani 1 1 d . . . . .
H34C H 0.105133 0.431820 0.073249 0.075 Uiso 1 1 calc GR . . . .
H34A H -0.016095 0.502923 0.077101 0.075 Uiso 1 1 calc GR . . . .
H34B H -0.097232 0.421929 0.067588 0.075 Uiso 1 1 calc GR . . . .

loop_
_atom_site_aniso_label
_atom_site_aniso_U_11
_atom_site_aniso_U_22
_atom_site_aniso_U_33
_atom_site_aniso_U_23
_atom_site_aniso_U_13
_atom_site_aniso_U_12
Cl1 0.02223(19) 0.0400(2) 0.02011(17) 0.00245(14) -0.00179(14) 0.00339(15)
Cl2 0.01863(19) 0.0423(2) 0.02468(18) 0.00265(15) 0.00723(14) 0.00225(15)
O1 0.0315(6) 0.0197(5) 0.0307(6) -0.0037(4) 0.0019(5) -0.0020(4)
O2 0.0566(8) 0.0292(6) 0.0301(6) -0.0008(5) 0.0094(6) 0.0116(6)
N1 0.0194(6) 0.0177(5) 0.0177(6) 0.0015(4) 0.0005(5) -0.0014(5)
N2 0.0232(7) 0.0246(6) 0.0191(6) 0.0035(5) 0.0005(5) 0.0032(5)
C1 0.0154(7) 0.0180(6) 0.0194(6) 0.0013(5) -0.0026(5) 0.0003(5)
C2 0.0180(7) 0.0214(7) 0.0194(7) 0.0026(5) -0.0010(5) 0.0016(5)
C3 0.0224(8) 0.0234(7) 0.0265(7) 0.0072(6) -0.0010(6) -0.0033(6)
C4 0.0263(8) 0.0175(7) 0.0339(8) 0.0013(6) -0.0062(6) -0.0034(6)
C5 0.0241(8) 0.0233(7) 0.0257(7) -0.0045(6) -0.0049(6) 0.0009(6)
C6 0.0208(7) 0.0235(7) 0.0192(7) 0.0004(5) -0.0010(6) -0.0002(6)
C7 0.0191(7) 0.0192(7) 0.0204(7) 0.0026(5) 0.0023(5) -0.0020(5)
C8 0.0190(7) 0.0149(6) 0.0192(6) 0.0004(5) 0.0018(5) -0.0033(5)
C9 0.0215(8) 0.0233(7) 0.0175(6) 0.0011(5) 0.0042(5) -0.0020(6)
C10 0.0183(7) 0.0244(7) 0.0217(7) -0.0011(6) 0.0040(6) -0.0010(6)
C11 0.0197(7) 0.0220(7) 0.0190(7) -0.0006(5) -0.0023(5) -0.0018(6)
C12 0.0223(8) 0.0229(7) 0.0169(6) -0.0010(5) 0.0024(5) -0.0043(6)
C13 0.0161(7) 0.0195(7) 0.0214(7) -0.0021(5) 0.0046(5) -0.0029(5)
C14 0.0221(8) 0.0196(7) 0.0203(7) -0.0002(5) -0.0024(6) 0.0017(6)
C15 0.0251(8) 0.0239(7) 0.0173(7) 0.0012(5) -0.0013(6) 0.0051(6)
C16 0.0343(9) 0.0303(8) 0.0207(7) -0.0004(6) 0.0021(6) 0.0057(7)
C17 0.0904(17) 0.0455(11) 0.0223(8) 0.0054(8) 0.0143(9) 0.0251(11)
Cl3 0.0287(2) 0.0404(2) 0.02170(18) 0.00319(15) -0.00159(14) 0.00198(16)
Cl4 0.0209(2) 0.0441(2) 0.0426(2) 0.01120(18) 0.00749(16) -0.00809(16)
O3 0.0366(7) 0.0253(5) 0.0297(6) -0.0071(4) 0.0077(5) 0.0019(5)
O4 0.0938(12) 0.0210(6) 0.0363(7) -0.0038(5) 0.0067(7) 0.0030(6)
N3 0.0195(6) 0.0219(6) 0.0192(6) -0.0024(5) -0.0001(5) -0.0012(5)
N4 0.0202(6) 0.0218(6) 0.0219(6) -0.0027(5) -0.0025(5) -0.0011(5)
C18 0.0141(7) 0.0218(7) 0.0225(7) -0.0043(5) -0.0030(5) -0.0023(5)
C19 0.0207(7) 0.0231(7) 0.0226(7) -0.0005(6) -0.0028(6) -0.0036(6)
C20 0.0214(8) 0.0194(7) 0.0318(8) -0.0016(6) -0.0060(6) -0.0011(6)
C21 0.0232(8) 0.0233(7) 0.0284(8) -0.0082(6) -0.0027(6) 0.0020(6)
C22 0.0205(8) 0.0256(7) 0.0221(7) -0.0040(6) -0.0013(6) -0.0015(6)
C23 0.0168(7) 0.0204(7) 0.0208(7) -0.0026(5) -0.0041(5) -0.0014(5)
C24 0.0197(8) 0.0261(7) 0.0232(7) -0.0020(6) 0.0033(6) -0.0026(6)
C25 0.0199(7) 0.0174(6) 0.0217(7) -0.0030(5) 0.0028(5) -0.0008(5)
C26 0.0217(7) 0.0190(6) 0.0188(7) -0.0018(5) 0.0054(5) -0.0021(5)
C27 0.0189(7) 0.0213(7) 0.0216(7) -0.0025(5) 0.0033(5) -0.0024(6)
C28 0.0234(8) 0.0231(7) 0.0199(7) -0.0013(5) 0.0004(6) 0.0016(6)
C29 0.0284(8) 0.0249(7) 0.0229(7) 0.0049(6) 0.0072(6) 0.0007(6)
C30 0.0190(7) 0.0221(7) 0.0289(8) 0.0013(6) 0.0071(6) -0.0025(6)
C31 0.0199(7) 0.0228(7) 0.0243(7) -0.0038(6) -0.0018(6) -0.0003(6)
C32 0.0216(8) 0.0222(7) 0.0232(7) -0.0026(6) -0.0027(6) 0.0006(6)
C33 0.0343(9) 0.0236(8) 0.0285(8) -0.0012(6) 0.0019(7) 0.0033(6)
C34 0.0896(17) 0.0279(9) 0.0341(10) 0.0038(7) 0.0126(10) 0.0027(10)

loop_
_atom_type_symbol
_atom_type_description
_atom_type_scat_dispersion_real
_atom_type_scat_dispersion_imag
_atom_type_scat_source
C C 0.0033 0.0016 'International Tables Vol C Tables 4.2.6.8 and 6.1.1.4'
H H 0.0000 0.0000 'International Tables Vol C Tables 4.2.6.8 and 6.1.1.4'
Cl Cl 0.1484 0.1585 'International Tables Vol C Tables 4.2.6.8 and 6.1.1.4'
N N 0.0061 0.0033 'International Tables Vol C Tables 4.2.6.8 and 6.1.1.4'
O O 0.0106 0.0060 'International Tables Vol C Tables 4.2.6.8 and 6.1.1.4'

loop_
_geom_angle_atom_site_label_1
_geom_angle_atom_site_label_2
_geom_angle_atom_site_label_3
_geom_angle
_geom_angle_site_symmetry_1
_geom_angle_site_symmetry_3
_geom_angle_publ_flag
C1 N1 C7 119.56(11) . . ?
C14 N1 C1 122.84(12) . . ?
C14 N1 C7 117.52(11) . . ?
C15 N2 C2 118.80(12) . . ?
N1 C1 C2 117.76(12) . . ?
N1 C1 C6 122.66(12) . . ?
C6 C1 C2 119.57(13) . . ?
N2 C2 C1 122.00(12) . . ?
N2 C2 C3 118.59(13) . . ?
C1 C2 C3 119.40(13) . . ?
C2 C3 H3 119.5 . . ?
C4 C3 C2 121.02(14) . . ?
C4 C3 H3 119.5 . . ?
C3 C4 H4 120.5 . . ?
C3 C4 C5 119.02(13) . . ?
C5 C4 H4 120.5 . . ?
C4 C5 H5 119.2 . . ?
C6 C5 C4 121.52(14) . . ?
C6 C5 H5 119.2 . . ?
C1 C6 H6 120.3 . . ?
C5 C6 C1 119.46(13) . . ?
C5 C6 H6 120.3 . . ?
N1 C7 H7A 109.4 . . ?
N1 C7 H7B 109.4 . . ?
N1 C7 C8 111.37(11) . . ?
H7A C7 H7B 108.0 . . ?
C8 C7 H7A 109.4 . . ?
C8 C7 H7B 109.4 . . ?
C9 C8 C7 121.59(12) . . ?
C13 C8 C7 121.16(12) . . ?
C13 C8 C9 117.17(13) . . ?
C8 C9 H9 119.1 . . ?
C10 C9 C8 121.84(13) . . ?
C10 C9 H9 119.1 . . ?
C9 C10 H10 120.5 . . ?
C9 C10 C11 118.92(13) . . ?
C11 C10 H10 120.5 . . ?
C10 C11 Cl1 119.37(11) . . ?
C12 C11 Cl1 119.26(11) . . ?
C12 C11 C10 121.36(13) . . ?
C11 C12 H12 120.9 . . ?
C11 C12 C13 118.27(13) . . ?
C13 C12 H12 120.9 . . ?
C8 C13 Cl2 120.02(11) . . ?
C12 C13 Cl2 117.54(10) . . ?
C12 C13 C8 122.41(13) . . ?
O1 C14 N1 121.41(13) . . ?
O1 C14 C15 124.61(13) . . ?
N1 C14 C15 113.97(12) . . ?
N2 C15 C14 124.50(13) . . ?
N2 C15 C16 115.17(13) . . ?
C14 C15 C16 120.27(13) . . ?
O2 C16 C15 121.80(14) . . ?
O2 C16 C17 122.19(15) . . ?
C17 C16 C15 115.92(13) . . ?
C16 C17 H17C 109.5 . . ?
C16 C17 H17A 109.5 . . ?
C16 C17 H17B 109.5 . . ?
H17C C17 H17A 109.5 . . ?
H17C C17 H17B 109.5 . . ?
H17A C17 H17B 109.5 . . ?
C18 N3 C24 119.72(12) . . ?
C31 N3 C18 122.74(12) . . ?
C31 N3 C24 117.39(12) . . ?
C32 N4 C23 119.12(12) . . ?
N3 C18 C19 122.31(13) . . ?
N3 C18 C23 117.91(12) . . ?
C19 C18 C23 119.78(13) . . ?
C18 C19 H19 120.2 . . ?
C20 C19 C18 119.60(13) . . ?
C20 C19 H19 120.2 . . ?
C19 C20 H20 119.5 . . ?
C19 C20 C21 120.91(14) . . ?
C21 C20 H20 119.5 . . ?
C20 C21 H21 120.1 . . ?
C22 C21 C20 119.83(14) . . ?
C22 C21 H21 120.1 . . ?
C21 C22 H22 119.8 . . ?
C21 C22 C23 120.30(14) . . ?
C23 C22 H22 119.8 . . ?
N4 C23 C18 121.70(12) . . ?
N4 C23 C22 118.72(13) . . ?
C22 C23 C18 119.57(13) . . ?
N3 C24 H24B 108.7 . . ?
N3 C24 H24A 108.7 . . ?
N3 C24 C25 114.34(12) . . ?
H24B C24 H24A 107.6 . . ?
C25 C24 H24B 108.7 . . ?
C25 C24 H24A 108.7 . . ?
C26 C25 C24 123.16(13) . . ?
C26 C25 C30 117.14(13) . . ?
C30 C25 C24 119.70(13) . . ?
C25 C26 H26 119.1 . . ?
C25 C26 C27 121.76(13) . . ?
C27 C26 H26 119.1 . . ?
C26 C27 H27 120.6 . . ?
C28 C27 C26 118.82(13) . . ?
C28 C27 H27 120.6 . . ?
C27 C28 Cl3 120.22(12) . . ?
C29 C28 Cl3 118.38(11) . . ?
C29 C28 C27 121.39(14) . . ?
C28 C29 H29 120.9 . . ?
C28 C29 C30 118.25(13) . . ?
C30 C29 H29 120.9 . . ?
C25 C30 Cl4 119.38(12) . . ?
C29 C30 Cl4 118.03(11) . . ?
C29 C30 C25 122.59(13) . . ?
O3 C31 N3 120.97(13) . . ?
O3 C31 C32 125.07(13) . . ?
N3 C31 C32 113.93(12) . . ?
N4 C32 C31 124.34(13) . . ?
N4 C32 C33 115.61(13) . . ?
C31 C32 C33 120.03(13) . . ?
O4 C33 C32 122.04(14) . . ?
O4 C33 C34 121.24(15) . . ?
C34 C33 C32 116.60(13) . . ?
C33 C34 H34C 109.5 . . ?
C33 C34 H34A 109.5 . . ?
C33 C34 H34B 109.5 . . ?
H34C C34 H34A 109.5 . . ?
H34C C34 H34B 109.5 . . ?
H34A C34 H34B 109.5 . . ?

loop_
_geom_bond_atom_site_label_1
_geom_bond_atom_site_label_2
_geom_bond_distance
_geom_bond_site_symmetry_2
_geom_bond_publ_flag
Cl1 C11 1.7327(14) . ?
Cl2 C13 1.7382(14) . ?
O1 C14 1.2254(17) . ?
O2 C16 1.2016(19) . ?
N1 C1 1.3921(17) . ?
N1 C7 1.4641(17) . ?
N1 C14 1.3822(18) . ?
N2 C2 1.3788(18) . ?
N2 C15 1.2921(19) . ?
C1 C2 1.4018(19) . ?
C1 C6 1.3977(19) . ?
C2 C3 1.403(2) . ?
C3 H3 0.9300 . ?
C3 C4 1.368(2) . ?
C4 H4 0.9300 . ?
C4 C5 1.396(2) . ?
C5 H5 0.9300 . ?
C5 C6 1.379(2) . ?
C6 H6 0.9300 . ?
C7 H7A 0.9700 . ?
C7 H7B 0.9700 . ?
C7 C8 1.5146(19) . ?
C8 C9 1.394(2) . ?
C8 C13 1.3925(19) . ?
C9 H9 0.9300 . ?
C9 C10 1.384(2) . ?
C10 H10 0.9300 . ?
C10 C11 1.3841(19) . ?
C11 C12 1.383(2) . ?
C12 H12 0.9300 . ?
C12 C13 1.387(2) . ?
C14 C15 1.481(2) . ?
C15 C16 1.513(2) . ?
C16 C17 1.499(2) . ?
C17 H17C 0.9600 . ?
C17 H17A 0.9600 . ?
C17 H17B 0.9600 . ?
Cl3 C28 1.7407(15) . ?
Cl4 C30 1.7388(15) . ?
O3 C31 1.2228(17) . ?
O4 C33 1.1997(19) . ?
N3 C18 1.3963(18) . ?
N3 C24 1.4628(18) . ?
N3 C31 1.3866(18) . ?
N4 C23 1.3826(18) . ?
N4 C32 1.2942(18) . ?
C18 C19 1.398(2) . ?
C18 C23 1.404(2) . ?
C19 H19 0.9300 . ?
C19 C20 1.380(2) . ?
C20 H20 0.9300 . ?
C20 C21 1.397(2) . ?
C21 H21 0.9300 . ?
C21 C22 1.375(2) . ?
C22 H22 0.9300 . ?
C22 C23 1.402(2) . ?
C24 H24B 0.9700 . ?
C24 H24A 0.9700 . ?
C24 C25 1.508(2) . ?
C25 C26 1.386(2) . ?
C25 C30 1.395(2) . ?
C26 H26 0.9300 . ?
C26 C27 1.388(2) . ?
C27 H27 0.9300 . ?
C27 C28 1.384(2) . ?
C28 C29 1.379(2) . ?
C29 H29 0.9300 . ?
C29 C30 1.380(2) . ?
C31 C32 1.485(2) . ?
C32 C33 1.505(2) . ?
C33 C34 1.498(2) . ?
C34 H34C 0.9600 . ?
C34 H34A 0.9600 . ?
C34 H34B 0.9600 . ?

loop_
_geom_torsion_atom_site_label_1
_geom_torsion_atom_site_label_2
_geom_torsion_atom_site_label_3
_geom_torsion_atom_site_label_4
_geom_torsion
_geom_torsion_site_symmetry_1
_geom_torsion_site_symmetry_2
_geom_torsion_site_symmetry_3
_geom_torsion_site_symmetry_4
_geom_torsion_publ_flag
Cl1 C11 C12 C13 -177.79(11) . . . . ?
O1 C14 C15 N2 176.21(14) . . . . ?
O1 C14 C15 C16 -6.6(2) . . . . ?
N1 C1 C2 N2 -2.2(2) . . . . ?
N1 C1 C2 C3 178.65(13) . . . . ?
N1 C1 C6 C5 -178.41(13) . . . . ?
N1 C7 C8 C9 -25.25(18) . . . . ?
N1 C7 C8 C13 158.04(12) . . . . ?
N1 C14 C15 N2 -3.1(2) . . . . ?
N1 C14 C15 C16 174.02(13) . . . . ?
N2 C2 C3 C4 -178.94(14) . . . . ?
N2 C15 C16 O2 143.95(17) . . . . ?
N2 C15 C16 C17 -32.6(2) . . . . ?
C1 N1 C7 C8 -83.37(15) . . . . ?
C1 N1 C14 O1 -179.38(13) . . . . ?
C1 N1 C14 C15 -0.02(19) . . . . ?
C1 C2 C3 C4 0.2(2) . . . . ?
C2 N2 C15 C14 3.5(2) . . . . ?
C2 N2 C15 C16 -173.82(13) . . . . ?
C2 C1 C6 C5 1.0(2) . . . . ?
C2 C3 C4 C5 0.1(2) . . . . ?
C3 C4 C5 C6 0.1(2) . . . . ?
C4 C5 C6 C1 -0.6(2) . . . . ?
C6 C1 C2 N2 178.37(13) . . . . ?
C6 C1 C2 C3 -0.7(2) . . . . ?
C7 N1 C1 C2 179.07(12) . . . . ?
C7 N1 C1 C6 -1.6(2) . . . . ?
C7 N1 C14 O1 3.9(2) . . . . ?
C7 N1 C14 C15 -176.70(12) . . . . ?
C7 C8 C9 C10 -176.07(13) . . . . ?
C7 C8 C13 Cl2 -1.92(18) . . . . ?
C7 C8 C13 C12 176.17(12) . . . . ?
C8 C9 C10 C11 0.2(2) . . . . ?
C9 C8 C13 Cl2 -178.77(10) . . . . ?
C9 C8 C13 C12 -0.7(2) . . . . ?
C9 C10 C11 Cl1 177.88(11) . . . . ?
C9 C10 C11 C12 -1.3(2) . . . . ?
C10 C11 C12 C13 1.4(2) . . . . ?
C11 C12 C13 Cl2 177.75(11) . . . . ?
C11 C12 C13 C8 -0.4(2) . . . . ?
C13 C8 C9 C10 0.8(2) . . . . ?
C14 N1 C1 C2 2.46(19) . . . . ?
C14 N1 C1 C6 -178.17(13) . . . . ?
C14 N1 C7 C8 93.42(14) . . . . ?
C14 C15 C16 O2 -33.5(2) . . . . ?
C14 C15 C16 C17 150.01(17) . . . . ?
C15 N2 C2 C1 -0.7(2) . . . . ?
C15 N2 C2 C3 178.46(13) . . . . ?
Cl3 C28 C29 C30 -178.09(11) . . . . ?
O3 C31 C32 N4 -176.70(15) . . . . ?
O3 C31 C32 C33 5.2(2) . . . . ?
N3 C18 C19 C20 178.63(13) . . . . ?
N3 C18 C23 N4 2.0(2) . . . . ?
N3 C18 C23 C22 -178.72(13) . . . . ?
N3 C24 C25 C26 11.52(19) . . . . ?
N3 C24 C25 C30 -168.12(12) . . . . ?
N3 C31 C32 N4 1.5(2) . . . . ?
N3 C31 C32 C33 -176.68(13) . . . . ?
N4 C32 C33 O4 -156.55(17) . . . . ?
N4 C32 C33 C34 19.6(2) . . . . ?
C18 N3 C24 C25 83.51(16) . . . . ?
C18 N3 C31 O3 -178.39(13) . . . . ?
C18 N3 C31 C32 3.37(19) . . . . ?
C18 C19 C20 C21 0.1(2) . . . . ?
C19 C18 C23 N4 -178.49(13) . . . . ?
C19 C18 C23 C22 0.8(2) . . . . ?
C19 C20 C21 C22 0.7(2) . . . . ?
C20 C21 C22 C23 -0.8(2) . . . . ?
C21 C22 C23 N4 179.37(13) . . . . ?
C21 C22 C23 C18 0.0(2) . . . . ?
C23 N4 C32 C31 -4.4(2) . . . . ?
C23 N4 C32 C33 173.86(13) . . . . ?
C23 C18 C19 C20 -0.9(2) . . . . ?
C24 N3 C18 C19 -9.0(2) . . . . ?
C24 N3 C18 C23 170.51(12) . . . . ?
C24 N3 C31 O3 6.0(2) . . . . ?
C24 N3 C31 C32 -172.23(12) . . . . ?
C24 C25 C26 C27 -177.94(13) . . . . ?
C24 C25 C30 Cl4 -0.43(19) . . . . ?
C24 C25 C30 C29 179.47(13) . . . . ?
C25 C26 C27 C28 -1.5(2) . . . . ?
C26 C25 C30 Cl4 179.91(11) . . . . ?
C26 C25 C30 C29 -0.2(2) . . . . ?
C26 C27 C28 Cl3 179.53(10) . . . . ?
C26 C27 C28 C29 -0.2(2) . . . . ?
C27 C28 C29 C30 1.7(2) . . . . ?
C28 C29 C30 Cl4 178.44(11) . . . . ?
C28 C29 C30 C25 -1.5(2) . . . . ?
C30 C25 C26 C27 1.7(2) . . . . ?
C31 N3 C18 C19 175.47(13) . . . . ?
C31 N3 C18 C23 -5.0(2) . . . . ?
C31 N3 C24 C25 -100.75(15) . . . . ?
C31 C32 C33 O4 21.7(2) . . . . ?
C31 C32 C33 C34 -162.12(16) . . . . ?
C32 N4 C23 C18 2.6(2) . . . . ?
C32 N4 C23 C22 -176.74(13) . . . . ?
